data_7050054
loop_
_publ_author_name
'Daniel L. Reger'
'James R. Gardinier'
'Selma Bakbak'
'Radu F. Semeniuc'
'Uwe H. F. Bunz'
'Mark D. Smith'

_publ_section_title
;
 Multitopic third generation tris(pyrazolyl)methane ligands built on
 alkyne structural scaffolding: first preparation of mixed
 tris(pyrazolyl)methane/tris(pyrazolyl)borate ligands
;
_journal_issue 8
_journal_name_full 'New Journal of Chemistry'
_journal_page_first 1035
_journal_paper_doi 10.1039/b414770g
_journal_volume 29
_journal_year 2005
_chemical_formula_sum 'C62 H58 N24 O4'
_chemical_formula_weight 1203.32
_chemical_name_systematic
;
?
;
_space_group_IT_number 14
_symmetry_cell_setting monoclinic
_symmetry_space_group_name_Hall '-P 2ybc'
_symmetry_space_group_name_H-M 'P 1 21/c 1'
_atom_sites_solution_hydrogens geom
_atom_sites_solution_primary direct
_atom_sites_solution_secondary difmap
_audit_creation_method SHELXL-97
_cell_angle_alpha 90.00
_cell_angle_beta 109.1850(10)
_cell_angle_gamma 90.00
_cell_formula_units_Z 2
_cell_length_a 8.1473(5)
_cell_length_b 34.148(2)
_cell_length_c 11.3257(7)
_cell_measurement_reflns_used 6918
_cell_measurement_temperature 150.0(2)
_cell_measurement_theta_max 24.880
_cell_measurement_theta_min 2.246
_cell_volume 2976.0(3)
_computing_cell_refinement 'SAINT+ NT V6.02a (Bruker, 1998)'
_computing_data_collection 'SMART NT V5.625 (Bruker, 2000)'
_computing_data_reduction 'SAINT+ NT V6.02a'
_computing_molecular_graphics 'SHELXTL V5.1 (Sheldrick, 1997)'
_computing_publication_material 'SHELXTL V5.1'
_computing_structure_refinement 'SHELXL-97 (Sheldrick, 1997)'
_computing_structure_solution 'SHELXS-97 (Sheldrick, 1990)'
_diffrn_ambient_temperature 150.0(2)
_diffrn_measured_fraction_theta_full 1.000
_diffrn_measured_fraction_theta_max 1.000
_diffrn_measurement_device_type 'Bruker SMART APEX CCD diffractometer'
_diffrn_measurement_method 'omega scans'
_diffrn_radiation_monochromator graphite
_diffrn_radiation_source 'sealed tube'
_diffrn_radiation_type MoK\a
_diffrn_radiation_wavelength 0.71073
_diffrn_reflns_av_R_equivalents 0.0520
_diffrn_reflns_av_sigmaI/netI 0.0465
_diffrn_reflns_limit_h_max 8
_diffrn_reflns_limit_h_min -8
_diffrn_reflns_limit_k_max 36
_diffrn_reflns_limit_k_min -36
_diffrn_reflns_limit_l_max 12
_diffrn_reflns_limit_l_min -12
_diffrn_reflns_number 17612
_diffrn_reflns_theta_full 22.54
_diffrn_reflns_theta_max 22.54
_diffrn_reflns_theta_min 2.00
_diffrn_standards_decay_% <1
_exptl_absorpt_coefficient_mu 0.091
_exptl_absorpt_correction_type none
_exptl_crystal_colour colorless
_exptl_crystal_density_diffrn 1.343
_exptl_crystal_density_method 'not measured'
_exptl_crystal_description plate
_exptl_crystal_F_000 1260
_exptl_crystal_size_max 0.48
_exptl_crystal_size_mid 0.40
_exptl_crystal_size_min 0.06
_refine_diff_density_max 0.909
_refine_diff_density_min -0.245
_refine_diff_density_rms 0.056
_refine_ls_extinction_method none
_refine_ls_goodness_of_fit_ref 1.063
_refine_ls_hydrogen_treatment constr
_refine_ls_matrix_type full
_refine_ls_number_parameters 406
_refine_ls_number_reflns 3916
_refine_ls_number_restraints 0
_refine_ls_restrained_S_all 1.063
_refine_ls_R_factor_all 0.0815
_refine_ls_R_factor_gt 0.0639
_refine_ls_shift/su_max 0.000
_refine_ls_shift/su_mean 0.000
_refine_ls_structure_factor_coef Fsqd
_refine_ls_weighting_details 'calc w=1/[\s^2^(Fo^2^)+(0.0909P)^2^+1.9800P] where P=(Fo^2^+2Fc^2^)/3'
_refine_ls_weighting_scheme calc
_refine_ls_wR_factor_gt 0.1656
_refine_ls_wR_factor_ref 0.1752
_reflns_number_gt 3024
_reflns_number_total 3916
_reflns_threshold_expression >2sigma(I)
_cod_data_source_file b414770g.txt
_cod_data_source_block sb195m
_cod_depositor_comments
;
The following automatic conversions were performed:
'_symmetry_cell_setting' value 'Monoclinic' changed to 'monoclinic'
according to '/home/saulius/struct/CIF-dictionaries/cif_core.dic'
dictionary named 'cif_core.dic' version 2.4.1 from 2010-06-29.

Automatic conversion script
Id: cif_fix_enum 1527 2010-12-29 10:47:43Z saulius 
;
_cod_original_sg_symbol_H-M P2(1)/c
_cod_database_code 7050054

loop_
_symmetry_equiv_pos_as_xyz
'x, y, z'
'-x, y+1/2, -z+1/2'
'-x, -y, -z'
'x, -y-1/2, z-1/2'

loop_
_atom_site_label
_atom_site_type_symbol
_atom_site_fract_x
_atom_site_fract_y
_atom_site_fract_z
_atom_site_U_iso_or_equiv
_atom_site_adp_type
_atom_site_occupancy
_atom_site_symmetry_multiplicity
_atom_site_calc_flag
_atom_site_refinement_flags
_atom_site_disorder_assembly
_atom_site_disorder_group
C1 C 0.5527(6) 0.29265(11) 0.5476(4) 0.0438(10) Uani 1 1 d . . .
C2 C 1.0666(5) 0.41982(9) 0.0458(3) 0.0300(8) Uani 1 1 d . . .
N11 N 0.4931(5) 0.22998(10) 0.4439(3) 0.0553(10) Uani 1 1 d . . .
N12 N 0.4654(4) 0.25505(9) 0.5283(3) 0.0405(8) Uani 1 1 d . . .
C11 C 0.3773(6) 0.23805(12) 0.5963(4) 0.0494(11) Uani 1 1 d . . .
H11 H 0.3441 0.2498 0.6610 0.059 Uiso 1 1 calc R A .
C12 C 0.3456(6) 0.20079(12) 0.5537(4) 0.0526(12) Uani 1 1 d . A .
H12 H 0.2846 0.1812 0.5822 0.063 Uiso 1 1 calc R . .
C13 C 0.4185(6) 0.19690(12) 0.4621(4) 0.0551(12) Uani 1 1 d . A .
H13 H 0.4164 0.1734 0.4166 0.066 Uiso 1 1 calc R . .
N21A N 0.7562(6) 0.27479(16) 0.7570(4) 0.0786(14) Uani 0.50 1 d P A 1
N22A N 0.7229(5) 0.28877(10) 0.6395(3) 0.0502(9) Uani 0.50 1 d P A 1
C21A C 0.8656(7) 0.29496(14) 0.6101(6) 0.0756(14) Uani 0.50 1 d P A 1
H21A H 0.8740 0.3043 0.5333 0.091 Uiso 0.50 1 calc PR A 1
C22A C 0.9917(9) 0.28524(19) 0.7111(9) 0.099(2) Uani 0.50 1 d P A 1
H22A H 1.1112 0.2868 0.7189 0.119 Uiso 0.50 1 calc PR A 1
C23A C 0.9314(7) 0.27218(18) 0.8074(5) 0.0865(18) Uani 0.50 1 d P A 1
H23A H 0.9980 0.2635 0.8888 0.104 Uiso 0.50 1 calc PR A 1
N21B N 0.8656(7) 0.29496(14) 0.6101(6) 0.0756(14) Uani 0.50 1 d P A 2
N22B N 0.7229(5) 0.28877(10) 0.6395(3) 0.0502(9) Uani 0.50 1 d P A 2
C21B C 0.7562(6) 0.27479(16) 0.7570(4) 0.0786(14) Uani 0.50 1 d P A 2
H21B H 0.6732 0.2681 0.7962 0.094 Uiso 0.50 1 calc PR A 2
C22B C 0.9314(7) 0.27218(18) 0.8074(5) 0.0865(18) Uani 0.50 1 d P A 2
H22B H 0.9980 0.2635 0.8888 0.104 Uiso 0.50 1 calc PR A 2
C23B C 0.9917(9) 0.28524(19) 0.7111(9) 0.099(2) Uani 0.50 1 d P A 2
H23B H 1.1112 0.2868 0.7189 0.119 Uiso 0.50 1 calc PR A 2
C31 C 0.5066(7) 0.34790(14) 0.6833(4) 0.0663(14) Uani 1 1 d . . .
H31 H 0.6211 0.3508 0.7405 0.080 Uiso 1 1 calc R A .
C32 C 0.3676(8) 0.37120(15) 0.6757(6) 0.0767(16) Uani 1 1 d . A .
H32 H 0.3644 0.3932 0.7264 0.092 Uiso 1 1 calc R . .
C33 C 0.2330(9) 0.35594(15) 0.5786(5) 0.0808(17) Uani 1 1 d . . .
H33 H 0.1186 0.3664 0.5515 0.097 Uiso 1 1 calc R A .
C41 C 1.1422(5) 0.36503(10) 0.2059(3) 0.0358(9) Uani 1 1 d . . .
H41 H 1.2495 0.3746 0.2611 0.043 Uiso 1 1 calc R . .
C42 C 1.0559(5) 0.33229(11) 0.2218(4) 0.0428(10) Uani 1 1 d . . .
H42 H 1.0910 0.3141 0.2890 0.051 Uiso 1 1 calc R . .
C43 C 0.9055(5) 0.33122(11) 0.1185(4) 0.0454(10) Uani 1 1 d . . .
H43 H 0.8205 0.3111 0.1044 0.054 Uiso 1 1 calc R . .
C51 C 0.9897(6) 0.39674(13) -0.1762(4) 0.0511(11) Uani 1 1 d . . .
H51 H 1.0757 0.3770 -0.1656 0.061 Uiso 1 1 calc R . .
C52 C 0.8648(6) 0.40639(13) -0.2840(4) 0.0548(12) Uani 1 1 d . . .
H52 H 0.8454 0.3953 -0.3644 0.066 Uiso 1 1 calc R . .
C53 C 0.7700(6) 0.43626(12) -0.2518(4) 0.0507(11) Uani 1 1 d . . .
H53 H 0.6724 0.4488 -0.3097 0.061 Uiso 1 1 calc R . .
C61 C 1.3364(5) 0.46017(11) 0.0830(4) 0.0387(9) Uani 1 1 d . . .
H61 H 1.2974 0.4845 0.1044 0.046 Uiso 1 1 calc R . .
C62 C 1.4893(5) 0.45315(11) 0.0635(4) 0.0440(10) Uani 1 1 d . . .
H62 H 1.5791 0.4715 0.0692 0.053 Uiso 1 1 calc R . .
C63 C 1.4878(5) 0.41350(11) 0.0335(4) 0.0400(10) Uani 1 1 d . . .
H63 H 1.5800 0.4005 0.0156 0.048 Uiso 1 1 calc R . .
C70 C 0.5595(7) 0.30658(11) 0.4214(4) 0.0546(12) Uani 1 1 d . A .
H70A H 0.6455 0.2911 0.3965 0.066 Uiso 1 1 calc R . .
H70B H 0.4443 0.3035 0.3563 0.066 Uiso 1 1 calc R . .
C71 C 0.6719(5) 0.35929(10) 0.3422(3) 0.0391(10) Uani 1 1 d . A .
H71A H 0.5852 0.3542 0.2590 0.047 Uiso 1 1 calc R . .
H71B H 0.7799 0.3450 0.3479 0.047 Uiso 1 1 calc R . .
C72 C 0.7082(5) 0.40251(10) 0.3588(3) 0.0311(9) Uani 1 1 d . . .
C73 C 0.6053(5) 0.42644(10) 0.4039(3) 0.0339(9) Uani 1 1 d . . .
H73 H 0.5116 0.4155 0.4253 0.041 Uiso 1 1 calc R . .
C74 C 0.6385(5) 0.46639(10) 0.4178(3) 0.0336(9) Uani 1 1 d . . .
C75 C 0.7731(5) 0.48216(11) 0.3829(3) 0.0378(9) Uani 1 1 d . . .
H75 H 0.7922 0.5096 0.3884 0.045 Uiso 1 1 calc R . .
C76 C 0.8794(5) 0.45850(10) 0.3403(3) 0.0362(9) Uani 1 1 d . . .
C77 C 0.8457(5) 0.41858(10) 0.3296(3) 0.0352(9) Uani 1 1 d . . .
H77 H 0.9188 0.4019 0.3016 0.042 Uiso 1 1 calc R . .
C78 C 1.0315(6) 0.47606(12) 0.3104(4) 0.0499(11) Uani 1 1 d . . .
H78A H 0.9939 0.5010 0.2647 0.060 Uiso 1 1 calc R . .
H78B H 1.1247 0.4823 0.3897 0.060 Uiso 1 1 calc R . .
C79 C 0.9964(5) 0.45163(10) 0.1112(3) 0.0356(9) Uani 1 1 d . . .
H79A H 1.0026 0.4775 0.0737 0.043 Uiso 1 1 calc R . .
H79B H 0.8737 0.4462 0.1028 0.043 Uiso 1 1 calc R . .
C80 C 0.5300(5) 0.49177(10) 0.4762(3) 0.0312(10) Uani 1 1 d . . .
N31 N 0.2805(6) 0.32488(12) 0.5267(4) 0.0740(12) Uani 1 1 d . A .
N32 N 0.4523(5) 0.31992(9) 0.5950(3) 0.0460(9) Uani 1 1 d . A .
N41 N 0.8931(4) 0.36102(9) 0.0419(3) 0.0409(8) Uani 1 1 d . . .
N42 N 1.0443(4) 0.38128(8) 0.0956(3) 0.0315(7) Uani 1 1 d . . .
N51 N 0.8317(4) 0.44499(9) -0.1321(3) 0.0446(9) Uani 1 1 d . . .
N52 N 0.9698(4) 0.42030(8) -0.0866(3) 0.0352(8) Uani 1 1 d . . .
N61 N 1.3423(4) 0.39625(8) 0.0330(3) 0.0386(8) Uani 1 1 d . . .
N62 N 1.2499(4) 0.42548(8) 0.0660(3) 0.0312(7) Uani 1 1 d . . .
O1 O 0.6085(5) 0.34656(8) 0.4354(3) 0.0714(11) Uani 1 1 d . . .
O2 O 1.1002(3) 0.45126(7) 0.2377(2) 0.0408(7) Uani 1 1 d . . .

loop_
_atom_site_aniso_label
_atom_site_aniso_U_11
_atom_site_aniso_U_22
_atom_site_aniso_U_33
_atom_site_aniso_U_23
_atom_site_aniso_U_13
_atom_site_aniso_U_12
C1 0.055(3) 0.038(2) 0.043(2) -0.0003(18) 0.023(2) -0.009(2)
C2 0.031(2) 0.0268(19) 0.034(2) 0.0002(15) 0.0119(17) -0.0034(16)
N11 0.067(3) 0.047(2) 0.062(2) -0.0129(18) 0.035(2) -0.0113(18)
N12 0.052(2) 0.0339(17) 0.0396(18) 0.0007(15) 0.0198(17) -0.0079(15)
C11 0.064(3) 0.048(3) 0.046(2) 0.004(2) 0.032(2) -0.009(2)
C12 0.062(3) 0.042(2) 0.054(3) 0.008(2) 0.020(2) -0.017(2)
C13 0.063(3) 0.034(2) 0.075(3) -0.007(2) 0.032(3) -0.010(2)
N21A 0.063(3) 0.117(4) 0.053(3) 0.004(3) 0.015(3) -0.002(3)
N22A 0.053(2) 0.057(2) 0.048(2) -0.0045(17) 0.026(2) -0.0148(18)
C21A 0.063(3) 0.076(3) 0.107(4) -0.004(3) 0.055(3) -0.004(3)
C22A 0.057(4) 0.101(5) 0.159(7) -0.034(5) 0.063(5) -0.012(4)
C23A 0.053(4) 0.118(5) 0.071(4) -0.026(3) -0.003(3) 0.015(3)
N21B 0.063(3) 0.076(3) 0.107(4) -0.004(3) 0.055(3) -0.004(3)
N22B 0.053(2) 0.057(2) 0.048(2) -0.0045(17) 0.026(2) -0.0148(18)
C21B 0.063(3) 0.117(4) 0.053(3) 0.004(3) 0.015(3) -0.002(3)
C22B 0.053(4) 0.118(5) 0.071(4) -0.026(3) -0.003(3) 0.015(3)
C23B 0.057(4) 0.101(5) 0.159(7) -0.034(5) 0.063(5) -0.012(4)
C31 0.079(4) 0.066(3) 0.066(3) -0.023(3) 0.040(3) -0.026(3)
C32 0.109(5) 0.060(3) 0.083(4) -0.015(3) 0.063(4) -0.004(3)
C33 0.120(5) 0.067(3) 0.063(3) 0.006(3) 0.039(4) 0.040(3)
C41 0.037(2) 0.038(2) 0.031(2) -0.0003(17) 0.0091(18) 0.0070(18)
C42 0.049(3) 0.035(2) 0.050(3) 0.0085(19) 0.024(2) 0.0038(19)
C43 0.045(3) 0.036(2) 0.059(3) 0.007(2) 0.023(2) -0.0067(19)
C51 0.047(3) 0.066(3) 0.040(2) -0.006(2) 0.013(2) 0.008(2)
C52 0.061(3) 0.067(3) 0.031(2) -0.003(2) 0.007(2) -0.006(2)
C53 0.046(3) 0.050(3) 0.042(3) 0.009(2) -0.005(2) -0.006(2)
C61 0.033(2) 0.038(2) 0.045(2) 0.0046(18) 0.0131(19) -0.0003(18)
C62 0.034(2) 0.042(2) 0.058(3) 0.0104(19) 0.018(2) -0.0029(18)
C63 0.032(2) 0.045(2) 0.046(2) 0.0026(18) 0.0173(19) 0.0031(18)
C70 0.089(4) 0.038(2) 0.050(3) -0.0083(19) 0.041(3) -0.017(2)
C71 0.047(3) 0.040(2) 0.038(2) 0.0019(17) 0.025(2) -0.0013(18)
C72 0.037(2) 0.032(2) 0.0269(19) -0.0006(15) 0.0141(18) 0.0015(17)
C73 0.036(2) 0.037(2) 0.031(2) -0.0001(16) 0.0136(18) -0.0007(17)
C74 0.032(2) 0.038(2) 0.030(2) -0.0008(16) 0.0101(18) 0.0037(17)
C75 0.044(2) 0.033(2) 0.039(2) -0.0081(17) 0.017(2) -0.0058(18)
C76 0.039(2) 0.036(2) 0.037(2) -0.0098(17) 0.0167(19) -0.0075(18)
C77 0.038(2) 0.038(2) 0.034(2) -0.0035(17) 0.0170(18) 0.0028(18)
C78 0.057(3) 0.048(2) 0.059(3) -0.024(2) 0.039(2) -0.017(2)
C79 0.035(2) 0.0319(19) 0.041(2) 0.0005(17) 0.0149(19) -0.0007(17)
C80 0.033(3) 0.034(2) 0.019(2) -0.0007(16) -0.0020(17) -0.0111(18)
N31 0.082(3) 0.076(3) 0.055(2) -0.002(2) 0.010(2) 0.028(2)
N32 0.067(3) 0.0359(18) 0.041(2) -0.0038(16) 0.0256(19) -0.0053(17)
N41 0.034(2) 0.0397(18) 0.0454(19) -0.0033(16) 0.0089(16) -0.0101(15)
N42 0.0313(18) 0.0285(16) 0.0348(17) -0.0008(14) 0.0111(15) 0.0007(14)
N51 0.042(2) 0.0366(18) 0.050(2) 0.0079(15) 0.0077(18) 0.0063(16)
N52 0.0366(19) 0.0365(17) 0.0323(17) 0.0002(14) 0.0108(15) 0.0015(15)
N61 0.036(2) 0.0349(17) 0.0461(19) -0.0023(14) 0.0148(16) 0.0034(15)
N62 0.0294(18) 0.0270(16) 0.0386(18) -0.0029(13) 0.0131(14) 0.0006(14)
O1 0.143(3) 0.0368(16) 0.0591(19) -0.0103(14) 0.066(2) -0.0289(18)
O2 0.0437(17) 0.0434(15) 0.0406(16) -0.0111(12) 0.0211(14) -0.0071(12)

loop_
_atom_type_symbol
_atom_type_description
_atom_type_scat_dispersion_real
_atom_type_scat_dispersion_imag
_atom_type_scat_source
C C 0.0033 0.0016 'International Tables Vol C Tables 4.2.6.8 and 6.1.1.4'
H H 0.0000 0.0000 'International Tables Vol C Tables 4.2.6.8 and 6.1.1.4'
N N 0.0061 0.0033 'International Tables Vol C Tables 4.2.6.8 and 6.1.1.4'
O O 0.0106 0.0060 'International Tables Vol C Tables 4.2.6.8 and 6.1.1.4'

loop_
_geom_angle_atom_site_label_1
_geom_angle_atom_site_label_2
_geom_angle_atom_site_label_3
_geom_angle
_geom_angle_site_symmetry_1
_geom_angle_site_symmetry_3
_geom_angle_publ_flag
N22A C1 N12 109.6(3) . . ?
N22A C1 N32 108.5(3) . . ?
N12 C1 N32 108.4(3) . . ?
N22A C1 C70 112.5(3) . . ?
N12 C1 C70 107.6(3) . . ?
N32 C1 C70 110.2(3) . . ?
N52 C2 N62 110.2(3) . . ?
N52 C2 N42 108.4(3) . . ?
N62 C2 N42 108.1(3) . . ?
N52 C2 C79 109.3(3) . . ?
N62 C2 C79 111.1(3) . . ?
N42 C2 C79 109.7(3) . . ?
C13 N11 N12 103.7(3) . . ?
C11 N12 N11 112.0(3) . . ?
C11 N12 C1 128.6(3) . . ?
N11 N12 C1 118.6(3) . . ?
N12 C11 C12 106.1(4) . . ?
C11 C12 C13 106.4(4) . . ?
N11 C13 C12 111.8(4) . . ?
N22A N21A C23A 106.3(5) . . ?
C21A N22A N21A 113.2(4) . . ?
C21A N22A C1 121.2(4) . . ?
N21A N22A C1 125.2(4) . . ?
C22A C21A N22A 104.0(5) . . ?
C21A C22A C23A 112.7(5) . . ?
N21A C23A C22A 103.9(5) . . ?
N32 C31 C32 107.7(5) . . ?
C31 C32 C33 104.9(5) . . ?
N31 C33 C32 112.6(5) . . ?
N42 C41 C42 106.5(3) . . ?
C41 C42 C43 105.1(3) . . ?
N41 C43 C42 112.9(3) . . ?
N52 C51 C52 107.1(4) . . ?
C51 C52 C53 105.0(4) . . ?
N51 C53 C52 112.1(4) . . ?
C62 C61 N62 106.5(3) . . ?
C61 C62 C63 106.1(3) . . ?
N61 C63 C62 111.7(3) . . ?
O1 C70 C1 106.9(3) . . ?
O1 C71 C72 108.6(3) . . ?
C77 C72 C73 119.4(3) . . ?
C77 C72 C71 120.1(3) . . ?
C73 C72 C71 120.5(3) . . ?
C72 C73 C74 120.2(3) . . ?
C73 C74 C75 119.4(3) . . ?
C73 C74 C80 119.0(3) . . ?
C75 C74 C80 121.6(3) . . ?
C76 C75 C74 121.1(3) . . ?
C75 C76 C77 118.4(3) . . ?
C75 C76 C78 120.0(3) . . ?
C77 C76 C78 121.5(3) . . ?
C72 C77 C76 121.4(3) . . ?
O2 C78 C76 113.7(3) . . ?
O2 C79 C2 107.0(3) . . ?
C80 C80 C74 173.5(6) 3_666 . ?
C33 N31 N32 103.9(4) . . ?
C31 N32 N31 110.9(4) . . ?
C31 N32 C1 129.8(4) . . ?
N31 N32 C1 117.7(3) . . ?
C43 N41 N42 103.6(3) . . ?
C41 N42 N41 111.8(3) . . ?
C41 N42 C2 127.6(3) . . ?
N41 N42 C2 119.3(3) . . ?
C53 N51 N52 103.8(3) . . ?
C51 N52 N51 111.9(3) . . ?
C51 N52 C2 127.9(3) . . ?
N51 N52 C2 120.0(3) . . ?
C63 N61 N62 104.2(3) . . ?
C61 N62 N61 111.5(3) . . ?
C61 N62 C2 126.8(3) . . ?
N61 N62 C2 119.3(3) . . ?
C71 O1 C70 112.2(3) . . ?
C79 O2 C78 111.5(3) . . ?

loop_
_geom_bond_atom_site_label_1
_geom_bond_atom_site_label_2
_geom_bond_distance
_geom_bond_site_symmetry_2
_geom_bond_publ_flag
C1 N22A 1.440(5) . ?
C1 N12 1.449(5) . ?
C1 N32 1.454(5) . ?
C1 C70 1.525(5) . ?
C2 N52 1.446(4) . ?
C2 N62 1.447(4) . ?
C2 N42 1.467(4) . ?
C2 C79 1.528(5) . ?
N11 C13 1.331(5) . ?
N11 N12 1.356(4) . ?
N12 C11 1.344(5) . ?
C11 C12 1.355(6) . ?
C12 C13 1.361(6) . ?
N21A N22A 1.354(5) . ?
N21A C23A 1.355(7) . ?
N22A C21A 1.328(5) . ?
C21A C22A 1.305(8) . ?
C22A C23A 1.407(9) . ?
C31 N32 1.348(5) . ?
C31 C32 1.364(7) . ?
C32 C33 1.375(8) . ?
C33 N31 1.330(6) . ?
C41 N42 1.360(4) . ?
C41 C42 1.364(5) . ?
C42 C43 1.389(6) . ?
C43 N41 1.319(5) . ?
C51 N52 1.346(5) . ?
C51 C52 1.348(6) . ?
C52 C53 1.398(6) . ?
C53 N51 1.316(5) . ?
C61 C62 1.356(5) . ?
C61 N62 1.359(5) . ?
C62 C63 1.395(5) . ?
C63 N61 1.322(5) . ?
C70 O1 1.417(5) . ?
C71 O1 1.388(4) . ?
C71 C72 1.505(5) . ?
C72 C77 1.382(5) . ?
C72 C73 1.383(5) . ?
C73 C74 1.390(5) . ?
C74 C75 1.390(5) . ?
C74 C80 1.534(5) . ?
C75 C76 1.382(5) . ?
C76 C77 1.388(5) . ?
C76 C78 1.511(5) . ?
C78 O2 1.418(4) . ?
C79 O2 1.404(4) . ?
C80 C80 1.010(6) 3_666 ?
N31 N32 1.369(5) . ?
N41 N42 1.369(4) . ?
N51 N52 1.364(4) . ?
N61 N62 1.374(4) . ?

loop_
_geom_torsion_atom_site_label_1
_geom_torsion_atom_site_label_2
_geom_torsion_atom_site_label_3
_geom_torsion_atom_site_label_4
_geom_torsion
_geom_torsion_site_symmetry_1
_geom_torsion_site_symmetry_2
_geom_torsion_site_symmetry_3
_geom_torsion_site_symmetry_4
_geom_torsion_publ_flag
C13 N11 N12 C11 0.2(5) . . . . ?
C13 N11 N12 C1 170.8(4) . . . . ?
N22A C1 N12 C11 82.6(5) . . . . ?
N32 C1 N12 C11 -35.7(5) . . . . ?
C70 C1 N12 C11 -154.8(4) . . . . ?
N22A C1 N12 N11 -86.3(4) . . . . ?
N32 C1 N12 N11 155.5(3) . . . . ?
C70 C1 N12 N11 36.4(5) . . . . ?
N11 N12 C11 C12 -0.5(5) . . . . ?
C1 N12 C11 C12 -170.0(4) . . . . ?
N12 C11 C12 C13 0.7(5) . . . . ?
N12 N11 C13 C12 0.3(5) . . . . ?
C11 C12 C13 N11 -0.6(6) . . . . ?
C23A N21A N22A C21A 0.7(6) . . . . ?
C23A N21A N22A C1 173.7(4) . . . . ?
N12 C1 N22A C21A 116.2(4) . . . . ?
N32 C1 N22A C21A -125.6(4) . . . . ?
C70 C1 N22A C21A -3.4(5) . . . . ?
N12 C1 N22A N21A -56.2(5) . . . . ?
N32 C1 N22A N21A 61.9(5) . . . . ?
C70 C1 N22A N21A -175.9(4) . . . . ?
N21A N22A C21A C22A -0.8(6) . . . . ?
C1 N22A C21A C22A -174.1(4) . . . . ?
N22A C21A C22A C23A 0.6(7) . . . . ?
N22A N21A C23A C22A -0.3(6) . . . . ?
C21A C22A C23A N21A -0.2(7) . . . . ?
N32 C31 C32 C33 -1.0(5) . . . . ?
C31 C32 C33 N31 0.1(6) . . . . ?
N42 C41 C42 C43 -1.2(4) . . . . ?
C41 C42 C43 N41 -0.7(4) . . . . ?
N52 C51 C52 C53 -0.9(5) . . . . ?
C51 C52 C53 N51 0.4(5) . . . . ?
N62 C61 C62 C63 0.6(4) . . . . ?
C61 C62 C63 N61 0.4(5) . . . . ?
N22A C1 C70 O1 -72.0(4) . . . . ?
N12 C1 C70 O1 167.1(4) . . . . ?
N32 C1 C70 O1 49.2(5) . . . . ?
O1 C71 C72 C77 146.0(3) . . . . ?
O1 C71 C72 C73 -33.7(5) . . . . ?
C77 C72 C73 C74 0.9(5) . . . . ?
C71 C72 C73 C74 -179.4(3) . . . . ?
C72 C73 C74 C75 1.7(5) . . . . ?
C72 C73 C74 C80 -175.9(3) . . . . ?
C73 C74 C75 C76 -3.2(5) . . . . ?
C80 C74 C75 C76 174.4(3) . . . . ?
C74 C75 C76 C77 1.9(5) . . . . ?
C74 C75 C76 C78 -176.3(4) . . . . ?
C73 C72 C77 C76 -2.3(5) . . . . ?
C71 C72 C77 C76 178.0(3) . . . . ?
C75 C76 C77 C72 0.9(5) . . . . ?
C78 C76 C77 C72 179.0(4) . . . . ?
C75 C76 C78 O2 -164.2(3) . . . . ?
C77 C76 C78 O2 17.8(6) . . . . ?
N52 C2 C79 O2 -177.0(3) . . . . ?
N62 C2 C79 O2 -55.2(3) . . . . ?
N42 C2 C79 O2 64.3(3) . . . . ?
C73 C74 C80 C80 99(5) . . . 3_666 ?
C75 C74 C80 C80 -79(5) . . . 3_666 ?
C32 C33 N31 N32 0.8(6) . . . . ?
C32 C31 N32 N31 1.6(5) . . . . ?
C32 C31 N32 C1 166.9(4) . . . . ?
C33 N31 N32 C31 -1.5(5) . . . . ?
C33 N31 N32 C1 -168.8(4) . . . . ?
N22A C1 N32 C31 21.6(5) . . . . ?
N12 C1 N32 C31 140.6(4) . . . . ?
C70 C1 N32 C31 -102.0(5) . . . . ?
N22A C1 N32 N31 -173.9(3) . . . . ?
N12 C1 N32 N31 -54.9(4) . . . . ?
C70 C1 N32 N31 62.5(4) . . . . ?
C42 C43 N41 N42 2.2(4) . . . . ?
C42 C41 N42 N41 2.7(4) . . . . ?
C42 C41 N42 C2 169.9(3) . . . . ?
C43 N41 N42 C41 -3.0(4) . . . . ?
C43 N41 N42 C2 -171.4(3) . . . . ?
N52 C2 N42 C41 163.2(3) . . . . ?
N62 C2 N42 C41 43.8(4) . . . . ?
C79 C2 N42 C41 -77.5(4) . . . . ?
N52 C2 N42 N41 -30.4(4) . . . . ?
N62 C2 N42 N41 -149.9(3) . . . . ?
C79 C2 N42 N41 88.9(4) . . . . ?
C52 C53 N51 N52 0.3(4) . . . . ?
C52 C51 N52 N51 1.2(5) . . . . ?
C52 C51 N52 C2 176.5(3) . . . . ?
C53 N51 N52 C51 -0.9(4) . . . . ?
C53 N51 N52 C2 -176.6(3) . . . . ?
N62 C2 N52 C51 58.5(4) . . . . ?
N42 C2 N52 C51 -59.6(5) . . . . ?
C79 C2 N52 C51 -179.2(4) . . . . ?
N62 C2 N52 N51 -126.6(3) . . . . ?
N42 C2 N52 N51 115.3(3) . . . . ?
C79 C2 N52 N51 -4.2(4) . . . . ?
C62 C63 N61 N62 -1.2(4) . . . . ?
C62 C61 N62 N61 -1.4(4) . . . . ?
C62 C61 N62 C2 -163.4(3) . . . . ?
C63 N61 N62 C61 1.6(4) . . . . ?
C63 N61 N62 C2 165.1(3) . . . . ?
N52 C2 N62 C61 90.9(4) . . . . ?
N42 C2 N62 C61 -150.9(3) . . . . ?
C79 C2 N62 C61 -30.4(5) . . . . ?
N52 C2 N62 N61 -69.9(4) . . . . ?
N42 C2 N62 N61 48.3(4) . . . . ?
C79 C2 N62 N61 168.8(3) . . . . ?
C72 C71 O1 C70 175.9(4) . . . . ?
C1 C70 O1 C71 161.0(4) . . . . ?
C2 C79 O2 C78 -171.9(3) . . . . ?
C76 C78 O2 C79 77.9(4) . . . . ?
